data_2108938
loop_
_publ_author_name
'Hasija, Avantika'
'Som, Shubham'
'Chopra, Deepak'

_publ_section_title
;
 Investigation of crystal structures, energetics and isostructurality in
 halogen-substituted phosphoramidates
;
_journal_issue 2
_journal_name_full 'Acta Crystallographica Section B'
_journal_page_first
;
;
_journal_paper_doi 10.1107/S2052520622000889
_journal_volume 78
_journal_year 2022
_chemical_formula_moiety 'C18 H15 Br N O3 P'
_chemical_formula_sum 'C18 H15 Br N O3 P'
_chemical_formula_weight 404.19
_space_group_crystal_system monoclinic
_space_group_IT_number 15
_space_group_name_Hall '-C 2yc'
_space_group_name_H-M_alt 'C 1 2/c 1'
_atom_sites_solution_hydrogens mixed
_atom_sites_solution_primary dual
_audit_creation_date 2021-05-28
_audit_creation_method
;
Olex2 1.3
(compiled 2020.11.12 svn.r5f609507 for OlexSys, GUI svn.r6272)
;
_cell_angle_alpha 90
_cell_angle_beta 103.3460(10)
_cell_angle_gamma 90
_cell_formula_units_Z 8
_cell_length_a 24.8534(5)
_cell_length_b 7.26950(10)
_cell_length_c 19.7913(4)
_cell_measurement_reflns_used 4501
_cell_measurement_temperature 100(2)
_cell_measurement_theta_max 27.70
_cell_measurement_theta_min 2.38
_cell_volume 3479.16(11)
_computing_cell_refinement 'Bruker SAINT'
_computing_data_collection 'Bruker APEX2'
_computing_data_reduction 'Bruker SAINT'
_computing_molecular_graphics 'Olex2 1.3 (Dolomanov et al., 2009)'
_computing_publication_material 'Olex2 1.3 (Dolomanov et al., 2009)'
_computing_structure_refinement 'SHELXL 2018/3 (Sheldrick, 2015)'
_computing_structure_solution 'SHELXS-97 (Sheldrick 2008)'
_diffrn_ambient_temperature 100.0
_diffrn_measured_fraction_theta_full 0.999
_diffrn_measured_fraction_theta_max 0.977
_diffrn_measurement_device_type 'Bruker APEX-II CCD'
_diffrn_measurement_method '\f and \w scans'
_diffrn_radiation_type MoK\a
_diffrn_radiation_wavelength 0.71073
_diffrn_reflns_av_R_equivalents 0.0379
_diffrn_reflns_av_unetI/netI 0.0537
_diffrn_reflns_Laue_measured_fraction_full 0.999
_diffrn_reflns_Laue_measured_fraction_max 0.977
_diffrn_reflns_limit_h_max 31
_diffrn_reflns_limit_h_min -34
_diffrn_reflns_limit_k_max 10
_diffrn_reflns_limit_k_min -9
_diffrn_reflns_limit_l_max 27
_diffrn_reflns_limit_l_min -26
_diffrn_reflns_number 15103
_diffrn_reflns_point_group_measured_fraction_full 0.999
_diffrn_reflns_point_group_measured_fraction_max 0.977
_diffrn_reflns_theta_full 25.242
_diffrn_reflns_theta_max 30.110
_diffrn_reflns_theta_min 2.115
_exptl_absorpt_coefficient_mu 2.470
_exptl_absorpt_correction_T_max 0.7460
_exptl_absorpt_correction_T_min 0.5420
_exptl_absorpt_correction_type multi-scan
_exptl_absorpt_process_details SADABS-2014/2
_exptl_crystal_colour colourless
_exptl_crystal_density_diffrn 1.543
_exptl_crystal_description block
_exptl_crystal_F_000 1632
_exptl_crystal_size_max 0.228
_exptl_crystal_size_mid 0.214
_exptl_crystal_size_min 0.197
_refine_diff_density_max 0.759
_refine_diff_density_min -0.505
_refine_diff_density_rms 0.089
_refine_ls_extinction_method none
_refine_ls_goodness_of_fit_ref 1.026
_refine_ls_hydrogen_treatment constr
_refine_ls_matrix_type full
_refine_ls_number_parameters 217
_refine_ls_number_reflns 5008
_refine_ls_number_restraints 0
_refine_ls_restrained_S_all 1.026
_refine_ls_R_factor_all 0.0569
_refine_ls_R_factor_gt 0.0388
_refine_ls_shift/su_max 0.001
_refine_ls_shift/su_mean 0.000
_refine_ls_structure_factor_coef Fsqd
_refine_ls_weighting_details 'w=1/[\s^2^(Fo^2^)+(0.0367P)^2^+2.2644P] where P=(Fo^2^+2Fc^2^)/3'
_refine_ls_weighting_scheme calc
_refine_ls_wR_factor_gt 0.0817
_refine_ls_wR_factor_ref 0.0874
_reflns_Friedel_coverage 0.000
_reflns_number_gt 3868
_reflns_number_total 5008
_reflns_threshold_expression 'I > 2\s(I)'
_cod_data_source_file aw5064sup1.cif
_cod_data_source_block 4Br
_cod_database_code 2108938
_shelx_shelxl_version_number 2018/3
_shelx_space_group_comment
;
The symmetry employed for this shelxl refinement is uniquely defined
by the following loop, which should always be used as a source of
symmetry information in preference to the above space-group names.
They are only intended as comments.
;
_shelx_estimated_absorpt_t_max 0.642
_shelx_estimated_absorpt_t_min 0.603
_olex2_refinement_description
;
1. Fixed Uiso
 At 1.2 times of:
  All C(H) groups, All N(H) groups
2.a Riding coordinates:
 N1(H1)
2.b Aromatic/amide H refined with riding coordinates:
 C2(H2), C3(H3), C4(H4), C5(H5), C6(H6), C8(H8), C9(H9), C11(H11), C12(H12),
 C14(H14), C15(H15), C16(H16), C17(H17), C18(H18)
;
_olex2_submission_special_instructions 'No special instructions were received'

loop_
_space_group_symop_operation_xyz
'x, y, z'
'-x, y, -z+1/2'
'x+1/2, y+1/2, z'
'-x+1/2, y+1/2, -z+1/2'
'-x, -y, -z'
'x, -y, z-1/2'
'-x+1/2, -y+1/2, -z'
'x+1/2, -y+1/2, z-1/2'

loop_
_atom_site_label
_atom_site_type_symbol
_atom_site_fract_x
_atom_site_fract_y
_atom_site_fract_z
_atom_site_U_iso_or_equiv
_atom_site_adp_type
_atom_site_occupancy
_atom_site_site_symmetry_order
_atom_site_calc_flag
_atom_site_refinement_flags_posn
_atom_site_refinement_flags_adp
_atom_site_refinement_flags_occupancy
_atom_site_disorder_assembly
_atom_site_disorder_group
Br1 Br -0.00789(2) 0.61444(3) 0.37251(2) 0.02530(8) Uani 1 1 d . . . . .
P1 P 0.19314(2) 0.01762(7) 0.26800(3) 0.01414(12) Uani 1 1 d . . . . .
O1 O 0.19385(6) -0.09723(19) 0.33608(7) 0.0171(3) Uani 1 1 d . . . . .
O2 O 0.13731(6) -0.07085(19) 0.22550(7) 0.0168(3) Uani 1 1 d . . . . .
O3 O 0.24133(6) -0.0003(2) 0.23803(7) 0.0187(3) Uani 1 1 d . . . . .
N1 N 0.18167(7) 0.2331(2) 0.28157(8) 0.0156(4) Uani 1 1 d . . . . .
H1 H 0.201652 0.300032 0.272801 0.019 Uiso 1 1 d R U . . .
C1 C 0.23441(9) -0.0664(3) 0.39764(11) 0.0169(4) Uani 1 1 d . . . . .
C2 C 0.21673(10) -0.0094(3) 0.45490(12) 0.0271(5) Uani 1 1 d . . . . .
H2 H 0.178603 0.013446 0.451819 0.033 Uiso 1 1 calc R U . . .
C3 C 0.25497(11) 0.0145(4) 0.51722(12) 0.0318(6) Uani 1 1 d . . . . .
H3 H 0.243084 0.053792 0.557185 0.038 Uiso 1 1 calc R U . . .
C4 C 0.31014(10) -0.0184(3) 0.52149(12) 0.0279(5) Uani 1 1 d . . . . .
H4 H 0.336318 -0.001284 0.564307 0.034 Uiso 1 1 calc R U . . .
C5 C 0.32751(11) -0.0764(3) 0.46355(12) 0.0284(5) Uani 1 1 d . . . . .
H5 H 0.365692 -0.098173 0.466637 0.034 Uiso 1 1 calc R U . . .
C6 C 0.28951(10) -0.1033(3) 0.40075(12) 0.0243(5) Uani 1 1 d . . . . .
H6 H 0.301104 -0.145877 0.360994 0.029 Uiso 1 1 calc R U . . .
C7 C 0.13608(8) 0.3145(3) 0.30127(10) 0.0144(4) Uani 1 1 d . . . . .
C8 C 0.12915(9) 0.5043(3) 0.29312(10) 0.0175(4) Uani 1 1 d . . . . .
H8 H 0.154266 0.573425 0.273634 0.021 Uiso 1 1 calc R U . . .
C9 C 0.08607(9) 0.5927(3) 0.31313(11) 0.0196(5) Uani 1 1 d . . . . .
H9 H 0.081435 0.721789 0.307075 0.024 Uiso 1 1 calc R U . . .
C10 C 0.04984(8) 0.4923(3) 0.34194(10) 0.0168(4) Uani 1 1 d . . . . .
C11 C 0.05530(9) 0.3031(3) 0.34908(11) 0.0200(5) Uani 1 1 d . . . . .
H11 H 0.029566 0.234552 0.367748 0.024 Uiso 1 1 calc R U . . .
C12 C 0.09835(9) 0.2141(3) 0.32894(11) 0.0185(4) Uani 1 1 d . . . . .
H12 H 0.102209 0.084482 0.333974 0.022 Uiso 1 1 calc R U . . .
C13 C 0.11755(9) -0.0356(3) 0.15383(10) 0.0173(4) Uani 1 1 d . . . . .
C14 C 0.12890(9) -0.1616(3) 0.10744(11) 0.0208(5) Uani 1 1 d . . . . .
H14 H 0.151656 -0.265273 0.122999 0.025 Uiso 1 1 calc R U . . .
C15 C 0.10629(10) -0.1339(3) 0.03702(12) 0.0244(5) Uani 1 1 d . . . . .
H15 H 0.113687 -0.219419 0.004015 0.029 Uiso 1 1 calc R U . . .
C16 C 0.07329(9) 0.0166(3) 0.01485(11) 0.0235(5) Uani 1 1 d . . . . .
H16 H 0.057856 0.034275 -0.033285 0.028 Uiso 1 1 calc R U . . .
C17 C 0.06265(9) 0.1415(3) 0.06249(12) 0.0228(5) Uani 1 1 d . . . . .
H17 H 0.040098 0.245695 0.046917 0.027 Uiso 1 1 calc R U . . .
C18 C 0.08464(9) 0.1165(3) 0.13327(11) 0.0200(5) Uani 1 1 d . . . . .
H18 H 0.077212 0.201676 0.166386 0.024 Uiso 1 1 calc R U . . .

loop_
_atom_site_aniso_label
_atom_site_aniso_U_11
_atom_site_aniso_U_22
_atom_site_aniso_U_33
_atom_site_aniso_U_23
_atom_site_aniso_U_13
_atom_site_aniso_U_12
Br1 0.01957(13) 0.02575(14) 0.03302(14) -0.00545(10) 0.01109(9) 0.00578(10)
P1 0.0148(3) 0.0102(3) 0.0191(3) -0.0002(2) 0.0074(2) 0.0001(2)
O1 0.0188(8) 0.0134(8) 0.0195(7) 0.0023(6) 0.0054(6) -0.0031(6)
O2 0.0190(8) 0.0142(8) 0.0181(7) 0.0002(6) 0.0060(6) -0.0032(6)
O3 0.0163(8) 0.0155(8) 0.0267(8) 0.0019(6) 0.0102(6) 0.0030(6)
N1 0.0160(9) 0.0090(9) 0.0252(9) -0.0018(7) 0.0116(7) -0.0026(7)
C1 0.0209(11) 0.0093(10) 0.0205(10) 0.0027(8) 0.0049(8) -0.0007(8)
C2 0.0250(13) 0.0296(14) 0.0291(12) -0.0020(10) 0.0110(10) 0.0020(11)
C3 0.0394(15) 0.0341(15) 0.0238(12) -0.0057(11) 0.0111(11) -0.0003(12)
C4 0.0344(14) 0.0221(13) 0.0250(12) 0.0018(10) 0.0019(10) -0.0013(11)
C5 0.0246(13) 0.0300(14) 0.0292(12) 0.0019(10) 0.0031(10) 0.0050(10)
C6 0.0259(12) 0.0252(13) 0.0226(11) 0.0012(9) 0.0070(9) 0.0065(10)
C7 0.0145(10) 0.0135(10) 0.0161(9) -0.0014(8) 0.0053(7) 0.0003(8)
C8 0.0209(11) 0.0131(10) 0.0205(10) -0.0001(8) 0.0086(8) -0.0013(9)
C9 0.0221(11) 0.0141(11) 0.0232(11) -0.0001(9) 0.0063(9) 0.0049(9)
C10 0.0135(10) 0.0194(11) 0.0173(10) -0.0043(8) 0.0032(8) 0.0042(8)
C11 0.0171(11) 0.0213(12) 0.0241(11) -0.0011(9) 0.0098(8) -0.0022(9)
C12 0.0190(11) 0.0130(11) 0.0258(11) 0.0013(9) 0.0101(9) 0.0003(9)
C13 0.0161(11) 0.0183(11) 0.0182(10) 0.0005(8) 0.0053(8) -0.0042(9)
C14 0.0216(11) 0.0164(11) 0.0264(11) -0.0012(9) 0.0098(9) 0.0013(9)
C15 0.0271(13) 0.0243(13) 0.0247(11) -0.0071(9) 0.0117(9) -0.0054(10)
C16 0.0217(12) 0.0284(13) 0.0212(11) 0.0008(10) 0.0064(9) -0.0060(10)
C17 0.0180(11) 0.0219(13) 0.0286(12) 0.0032(9) 0.0052(9) 0.0011(9)
C18 0.0171(11) 0.0184(11) 0.0254(11) -0.0031(9) 0.0069(9) -0.0011(9)

loop_
_atom_type_symbol
_atom_type_description
_atom_type_scat_dispersion_real
_atom_type_scat_dispersion_imag
_atom_type_scat_source
C C 0.0033 0.0016 'International Tables Vol C Tables 4.2.6.8 and 6.1.1.4'
H H 0.0000 0.0000 'International Tables Vol C Tables 4.2.6.8 and 6.1.1.4'
Br Br -0.2901 2.4595 'International Tables Vol C Tables 4.2.6.8 and 6.1.1.4'
N N 0.0061 0.0033 'International Tables Vol C Tables 4.2.6.8 and 6.1.1.4'
O O 0.0106 0.0060 'International Tables Vol C Tables 4.2.6.8 and 6.1.1.4'
P P 0.1023 0.0942 'International Tables Vol C Tables 4.2.6.8 and 6.1.1.4'

loop_
_geom_angle_atom_site_label_1
_geom_angle_atom_site_label_2
_geom_angle_atom_site_label_3
_geom_angle
_geom_angle_site_symmetry_1
_geom_angle_site_symmetry_3
_geom_angle_publ_flag
O1 P1 O2 94.26(8) . . ?
O1 P1 N1 109.63(8) . . ?
O2 P1 N1 108.27(8) . . ?
O3 P1 O1 116.75(8) . . ?
O3 P1 O2 116.63(8) . . ?
O3 P1 N1 110.18(9) . . ?
C1 O1 P1 121.18(13) . . ?
C13 O2 P1 121.22(13) . . ?
P1 N1 H1 116.1 . . ?
C7 N1 P1 129.23(14) . . ?
C7 N1 H1 114.4 . . ?
C2 C1 O1 117.5(2) . . ?
C2 C1 C6 121.7(2) . . ?
C6 C1 O1 120.76(19) . . ?
C1 C2 H2 120.3 . . ?
C1 C2 C3 119.3(2) . . ?
C3 C2 H2 120.3 . . ?
C2 C3 H3 119.9 . . ?
C4 C3 C2 120.2(2) . . ?
C4 C3 H3 119.9 . . ?
C3 C4 H4 120.0 . . ?
C3 C4 C5 120.0(2) . . ?
C5 C4 H4 120.0 . . ?
C4 C5 H5 119.8 . . ?
C4 C5 C6 120.5(2) . . ?
C6 C5 H5 119.8 . . ?
C1 C6 C5 118.3(2) . . ?
C1 C6 H6 120.9 . . ?
C5 C6 H6 120.9 . . ?
C8 C7 N1 117.93(17) . . ?
C8 C7 C12 119.08(18) . . ?
C12 C7 N1 122.99(19) . . ?
C7 C8 H8 119.7 . . ?
C9 C8 C7 120.65(19) . . ?
C9 C8 H8 119.7 . . ?
C8 C9 H9 120.2 . . ?
C10 C9 C8 119.6(2) . . ?
C10 C9 H9 120.2 . . ?
C9 C10 Br1 119.78(16) . . ?
C9 C10 C11 120.60(19) . . ?
C11 C10 Br1 119.63(15) . . ?
C10 C11 H11 120.1 . . ?
C12 C11 C10 119.85(19) . . ?
C12 C11 H11 120.1 . . ?
C7 C12 H12 119.9 . . ?
C11 C12 C7 120.1(2) . . ?
C11 C12 H12 119.9 . . ?
C14 C13 O2 118.25(19) . . ?
C14 C13 C18 122.5(2) . . ?
C18 C13 O2 119.09(18) . . ?
C13 C14 H14 120.8 . . ?
C13 C14 C15 118.4(2) . . ?
C15 C14 H14 120.8 . . ?
C14 C15 H15 119.8 . . ?
C16 C15 C14 120.5(2) . . ?
C16 C15 H15 119.8 . . ?
C15 C16 H16 120.0 . . ?
C15 C16 C17 120.0(2) . . ?
C17 C16 H16 120.0 . . ?
C16 C17 H17 119.7 . . ?
C16 C17 C18 120.6(2) . . ?
C18 C17 H17 119.7 . . ?
C13 C18 C17 118.0(2) . . ?
C13 C18 H18 121.0 . . ?
C17 C18 H18 121.0 . . ?

loop_
_geom_bond_atom_site_label_1
_geom_bond_atom_site_label_2
_geom_bond_distance
_geom_bond_site_symmetry_2
_geom_bond_publ_flag
Br1 C10 1.901(2) . ?
P1 O1 1.5817(15) . ?
P1 O2 1.5837(15) . ?
P1 O3 1.4597(15) . ?
P1 N1 1.6257(18) . ?
O1 C1 1.408(3) . ?
O2 C13 1.413(2) . ?
N1 H1 0.7436 . ?
N1 C7 1.410(2) . ?
C1 C2 1.371(3) . ?
C1 C6 1.383(3) . ?
C2 H2 0.9500 . ?
C2 C3 1.383(3) . ?
C3 H3 0.9500 . ?
C3 C4 1.375(4) . ?
C4 H4 0.9500 . ?
C4 C5 1.381(3) . ?
C5 H5 0.9500 . ?
C5 C6 1.390(3) . ?
C6 H6 0.9500 . ?
C7 C8 1.395(3) . ?
C7 C12 1.396(3) . ?
C8 H8 0.9500 . ?
C8 C9 1.382(3) . ?
C9 H9 0.9500 . ?
C9 C10 1.381(3) . ?
C10 C11 1.386(3) . ?
C11 H11 0.9500 . ?
C11 C12 1.385(3) . ?
C12 H12 0.9500 . ?
C13 C14 1.371(3) . ?
C13 C18 1.380(3) . ?
C14 H14 0.9500 . ?
C14 C15 1.392(3) . ?
C15 H15 0.9500 . ?
C15 C16 1.377(3) . ?
C16 H16 0.9500 . ?
C16 C17 1.378(3) . ?
C17 H17 0.9500 . ?
C17 C18 1.393(3) . ?
C18 H18 0.9500 . ?

loop_
_geom_torsion_atom_site_label_1
_geom_torsion_atom_site_label_2
_geom_torsion_atom_site_label_3
_geom_torsion_atom_site_label_4
_geom_torsion
_geom_torsion_site_symmetry_1
_geom_torsion_site_symmetry_2
_geom_torsion_site_symmetry_3
_geom_torsion_site_symmetry_4
_geom_torsion_publ_flag
Br1 C10 C11 C12 -177.94(16) . . . . ?
P1 O1 C1 C2 118.60(19) . . . . ?
P1 O1 C1 C6 -65.2(2) . . . . ?
P1 O2 C13 C14 96.9(2) . . . . ?
P1 O2 C13 C18 -87.4(2) . . . . ?
P1 N1 C7 C8 -164.45(15) . . . . ?
P1 N1 C7 C12 16.2(3) . . . . ?
O1 P1 O2 C13 -172.34(15) . . . . ?
O1 P1 N1 C7 -59.09(19) . . . . ?
O1 C1 C2 C3 177.1(2) . . . . ?
O1 C1 C6 C5 -177.7(2) . . . . ?
O2 P1 O1 C1 -175.19(15) . . . . ?
O2 P1 N1 C7 42.49(19) . . . . ?
O2 C13 C14 C15 175.60(19) . . . . ?
O2 C13 C18 C17 -175.77(18) . . . . ?
O3 P1 O1 C1 62.07(17) . . . . ?
O3 P1 O2 C13 -49.51(18) . . . . ?
O3 P1 N1 C7 171.11(17) . . . . ?
N1 P1 O1 C1 -64.07(17) . . . . ?
N1 P1 O2 C13 75.37(16) . . . . ?
N1 C7 C8 C9 -178.34(19) . . . . ?
N1 C7 C12 C11 178.18(19) . . . . ?
C1 C2 C3 C4 0.1(4) . . . . ?
C2 C1 C6 C5 -1.7(3) . . . . ?
C2 C3 C4 C5 -0.3(4) . . . . ?
C3 C4 C5 C6 -0.5(4) . . . . ?
C4 C5 C6 C1 1.5(4) . . . . ?
C6 C1 C2 C3 1.0(4) . . . . ?
C7 C8 C9 C10 0.5(3) . . . . ?
C8 C7 C12 C11 -1.1(3) . . . . ?
C8 C9 C10 Br1 177.80(16) . . . . ?
C8 C9 C10 C11 -1.9(3) . . . . ?
C9 C10 C11 C12 1.8(3) . . . . ?
C10 C11 C12 C7 -0.2(3) . . . . ?
C12 C7 C8 C9 1.0(3) . . . . ?
C13 C14 C15 C16 -0.1(3) . . . . ?
C14 C13 C18 C17 -0.3(3) . . . . ?
C14 C15 C16 C17 0.3(3) . . . . ?
C15 C16 C17 C18 -0.5(3) . . . . ?
C16 C17 C18 C13 0.5(3) . . . . ?
C18 C13 C14 C15 0.1(3) . . . . ?

_cod_database_fobs_code 2108938
